data_5000137
loop_
_publ_author_name
'Weber, Hans Peter'
'Petcher, Trevor J.'

_publ_section_title
;
 Crystal structures of the Teonan\'acatl hallucinogens.
 Part I. Psilocybin C~12~H~17~N~2~O~4~P
;
_journal_issue 8
_journal_name_full
;
 Journal of the Chemical Society, Perkin Transactions 2
;
_journal_page_first 942
_journal_page_last 946
_journal_paper_doi 10.1039/P29740000942
_journal_year 1974
_chemical_formula_sum 'C13 H21 N2 O5 P'
_space_group_IT_number 14
_symmetry_cell_setting monoclinic
_symmetry_space_group_name_Hall '-P 2ybc'
_symmetry_space_group_name_H-M 'P 1 21/c 1'
_cell_angle_alpha 90
_cell_angle_beta 107.37(2)
_cell_angle_gamma 90
_cell_formula_units_Z 8
_cell_length_a 12.64(1)
_cell_length_b 29.11(2)
_cell_length_c 8.847(6)
_cod_original_sg_symbol_H-M 'P 21/c'
_cod_original_formula_sum 'C13 H21 N2 O5 P1'
_cod_database_code 5000137

loop_
_symmetry_equiv_pos_site_id
_symmetry_equiv_pos_as_xyz
1 x,y,z
2 -x,1/2+y,1/2-z
3 -x,-y,-z
4 x,-1/2-y,-1/2+z

loop_
_atom_site_label
_atom_site_type_symbol
_atom_site_fract_x
_atom_site_fract_y
_atom_site_fract_z
C1 C -0.01620 0.26610 0.47380
C2 C -0.30810 -0.48710 0.34590
C3 C 0.01390 0.30160 0.37360
C4 C -0.41780 -0.47430 0.22900
C5 C 0.21490 0.29820 0.41730
C6 C -0.59880 -0.44650 0.23600
C7 C 0.11940 0.37190 0.37100
C8 C -0.45140 -0.39060 0.24960
C9 C -0.21880 0.25070 0.31770
C10 C -0.15590 -0.51010 0.22830
C11 C 0.14860 0.48120 0.18670
C12 C -0.11070 0.23730 0.37660
C13 C -0.24690 -0.52040 0.27260
C14 C 0.46870 0.24570 0.37770
C15 C -0.10430 0.19320 0.30660
C16 C -0.27610 -0.56660 0.22050
C17 C -0.02120 0.16030 0.31940
C18 C -0.35780 -0.59820 0.23040
C19 C -0.04360 0.12080 0.23150
C20 C -0.36370 -0.64060 0.16080
C21 C -0.15010 0.11320 0.12730
C22 C -0.28650 -0.65330 0.08220
C23 C -0.23440 0.14370 0.11270
C24 C -0.20260 -0.62430 0.07510
C25 C -0.21110 0.18310 0.20400
C26 C -0.19820 -0.58160 0.14500
H1 H -0.34700 0.22100 0.15000
H2 H -0.06900 -0.54600 0.11800
H3 H 0.05000 0.24900 0.51600
H4 H -0.32000 -0.49800 0.43600
H5 H -0.03200 0.27700 0.55800
H6 H -0.26200 -0.45700 0.37900
H7 H -0.05300 0.32800 0.36900
H8 H -0.40400 -0.46200 0.13600
H9 H 0.00800 0.29600 0.27200
H10 H -0.47400 -0.50500 0.20900
H11 H 0.13800 0.32700 0.55300
H12 H -0.45700 -0.44000 0.39300
H13 H 0.19800 0.29700 0.30300
H14 H -0.61200 -0.47100 0.28500
H15 H 0.20800 0.26100 0.47600
H16 H -0.62400 -0.44900 0.11700
H17 H 0.27300 0.32100 0.45200
H18 H -0.64100 -0.42500 0.26900
H19 H 0.09000 0.37500 0.24900
H20 H -0.48500 -0.37200 0.29600
H21 H 0.05000 0.37900 0.41700
H22 H -0.36800 -0.38900 0.28700
H23 H 0.17800 0.38700 0.43300
H24 H -0.48500 -0.38700 0.13300
H25 H 0.32000 0.17000 0.61700
H26 H -0.66900 -0.58800 0.05700
H27 H -0.24600 0.27600 0.33800
H28 H -0.11100 -0.48000 0.24200
H29 H 0.12000 0.50700 0.19700
H30 H 0.22500 0.47400 0.20500
H31 H 0.17500 0.46600 0.29800
H32 H 0.11900 0.43400 0.04000
H33 H 0.50100 0.22200 0.41200
H34 H 0.46200 0.25000 0.26700
H35 H 0.39000 0.24300 0.33600
H36 H 0.48500 0.30700 0.41600
H37 H 0.01600 0.09800 0.23700
H38 H -0.41800 -0.66500 0.16800
H39 H -0.16300 0.08600 0.07400
H40 H -0.29600 -0.68300 0.03300
H41 H -0.30300 0.13800 0.04500
H42 H -0.14800 -0.63200 0.02000
N1 N -0.27970 0.21890 0.21540
N2 N -0.12500 -0.54620 0.15370
N3 N 0.12100 0.32530 0.44200
N4 N -0.47790 -0.43760 0.29170
O1 O 0.08130 0.16980 0.43050
O2 O -0.42560 -0.58460 0.32090
O3 O 0.21220 0.10340 0.45050
O4 O -0.58250 -0.64330 0.27340
O5 O 0.07790 0.45180 0.07810
O6 O 0.20090 0.16660 0.24980
O7 O -0.58980 -0.56540 0.39830
O8 O 0.50880 0.28430 0.46910
O9 O 0.27790 0.18320 0.53870
O10 O -0.60160 -0.57170 0.11050
P1 P 0.19740 0.15320 0.40830
P2 P -0.55710 -0.59310 0.27890

loop_
_atom_type_symbol
_atom_type_radius_bond
C 0.68
H 0.20
N 0.68
O 0.68
P 1.05
